data_2100729
loop_
_publ_author_name
'Edstr\"om, K.'
'Thomas, J. O.'
'Farrington, G. C.'

_publ_section_title
;
 Structural aspects of the Na^+^ \\rightarrow Cd^2+^ ion-exchange
 process in Na^+^ \b-alumina
;
_journal_issue 5
_journal_name_full 'Acta Crystallographica Section B'
_journal_page_first 635
_journal_page_last 643
_journal_paper_doi 10.1107/S0108768191003075
_journal_volume 47
_journal_year 1991
_chemical_formula_sum 'Al11 Cd0.225 Na0.77 O17.11'
_symmetry_cell_setting hexagonal
_symmetry_space_group_name_Hall '-P 6c 2c'
_symmetry_space_group_name_H-M P63/mmc
_cell_angle_alpha 90
_cell_angle_beta 90
_cell_angle_gamma 120
_cell_formula_units_Z 2
_cell_length_a 5.5906(3)
_cell_length_b 5.5906(3)
_cell_length_c 22.519(3)
_cell_volume 609.53
_diffrn_radiation_type Mo
_diffrn_radiation_wavelength 0.71073
_exptl_absorpt_coefficient_mu 1.36
_exptl_crystal_density_diffrn 3.34
_exptl_crystal_F_000 598.3
_cod_data_source_file ab0141.cif
_cod_original_formula_sum 'Na0.77 Cd0.225 Al11 O17.11'
_cod_database_code 2100729

loop_
_atom_site_label
_atom_site_fract_x
_atom_site_fract_y
_atom_site_fract_z
_atom_site_U_iso_or_equiv
Na(1) .6667 .3333 .25 0
Na(2) .8970(13) -.8970(13) .25 0
Cd(B) .788(2) -.788(2) .25 0
Al(1) -.16765(3) -.33530(3) .106610(10) 0
Al(2) .3333 .6667 .02475(2) 0
Al(3) .3333 .6667 .17577(2) 0
Al(4) 0 0 0 0
O(1) .15728(6) .31456(6) .04983(3) 0
O(2) .50314(7) -.50314(7) .14646(3) 0
O(3) .6667 .3333 .05539(4) 0
O(4) 0 0 .14212(5) 0
O(5) .3333 .6667 .25 0
Al(5) -.1633(7) -.3266(7) .1734(5) 0
O(6) .8333 .1667 .25 0
